data_2002089
loop_
_publ_author_name
'Blake, A. J.'
'Fotheringham, J. D.'
'Stephenson, T. A.'

_publ_section_title '[{(\h^6^-C~6~H~6~)(PMe~2~Ph)RuCl}~2~(\m-Ph~2~PCH~2~CH~2~PPh~2~)]^2+^.2PF~6~^{-^}.CH~3~NO~2~'
_journal_issue 1
_journal_name_full 'Acta Crystallographica Section C'
_journal_page_first 142
_journal_page_last 144
_journal_paper_doi 10.1107/S0108270192008163
_journal_volume 49
_journal_year 1993
_chemical_formula_moiety 'C54 H58 Cl2 P4 Ru2,C1 H3 N1 O2,F12 P2'
_chemical_formula_sum 'C55 H61 Cl2 F12 N O2 P6 Ru2'
_chemical_formula_weight 1454.8
_space_group_crystal_system monoclinic
_space_group_IT_number 15
_space_group_name_Hall '-I 2yc'
_space_group_name_H-M_alt 'I 1 2/c 1'
_atom_type_scat_source 'inlaid except for Ru (Cromer & Mann, 1968)'
_cell_angle_alpha 90
_cell_angle_beta 105.999(6)
_cell_angle_gamma 90
_cell_formula_units_Z 4
_cell_length_a 28.325(6)
_cell_length_b 9.790(5)
_cell_length_c 23.042(6)
_cell_measurement_reflns_used 15
_cell_measurement_temperature 293
_cell_measurement_theta_max 17.5
_cell_measurement_theta_min 3.5
_cell_volume 6142(4)
_diffrn_measurement_device 'Sto\"e Stadi-2'
_diffrn_measurement_method \w
_diffrn_radiation_type MoK\a
_diffrn_radiation_wavelength 0.71073
_diffrn_reflns_limit_h_max 33
_diffrn_reflns_limit_h_min -32
_diffrn_reflns_limit_k_max 11
_diffrn_reflns_limit_k_min 0
_diffrn_reflns_limit_l_max 27
_diffrn_reflns_limit_l_min 0
_diffrn_reflns_theta_max 25.0
_diffrn_standards_number No
_exptl_absorpt_coefficient_mu 0.799
_exptl_absorpt_correction_type none
_exptl_crystal_colour Yellow
_exptl_crystal_density_diffrn 1.573
_exptl_crystal_description Needle
_exptl_crystal_size_max 0.64
_exptl_crystal_size_mid 0.20
_exptl_crystal_size_min 0.14
_refine_diff_density_max 0.98
_refine_diff_density_min -0.64
_refine_ls_goodness_of_fit_obs 1.406
_refine_ls_hydrogen_treatment 'H atoms in calculated positions'
_refine_ls_number_parameters 167
_refine_ls_number_reflns 4031
_refine_ls_R_factor_obs 0.0611
_refine_ls_shift/esd_max 0.10
_refine_ls_structure_factor_coef F
_refine_ls_weighting_details 'w = 1/[\s(F)+0.000243F^2^]'
_refine_ls_weighting_scheme calc
_refine_ls_wR_factor_obs 0.0753
_reflns_number_observed 4031
_reflns_number_total 5811
_reflns_observed_criterion F>6.0\s(F)
_cod_data_source_file ha1003.cif
_cod_data_source_block ha1003_structure_1_of_1
_cod_depositor_comments
;
 Marking atoms 'F(2)*' and 'F(2')*' as belonging to disorder group 'A',
 disorder sites '1' and '2' respectively with the occupancies of 0.5.
 Marking atoms 'F(4)*' and 'F(4')*' as belonging to disorder group 'B',
 disorder sites '1' and '2' respectively with the occupancies of 0.5.
 Marking atoms 'F(5)*' and 'F(5')*' as belonging to disorder group 'C',
 disorder sites '1' and '2' respectively with the occupancies of 0.5.
 Marking atoms 'F(6)*' and 'F(6')*' as belonging to disorder group 'D',
 disorder sites '1' and '2' respectively with the occupancies of 0.5.
 Marking atoms 'H(1SA)', 'H(1SB)' and 'H(1SC)' as belonging to
 disorder group '-1' with the occupancies of 0.5 denoting disorder around
 a special position.

 Antanas Vaitkus,
 2018-01-28

The following automatic conversions were performed:

'_refine_ls_weighting_scheme' value '1/[\s(F)+0.000243F^2^]' was
changed to 'calc'. New tag '_refine_ls_weighting_details' was
created. The value of the new tag was set to 'w =
1/[\s(F)+0.000243F^2^]'.

Automatic conversion script
Id: cif_fix_values 3143 2015-03-26 13:38:13Z robertas 
;
_cod_original_cell_volume 6142
_cod_original_sg_symbol_H-M I2/c
_cod_original_formula_sum 'C55 H61 Cl2 F12 N1 O2 P6 Ru2'
_cod_database_code 2002089

loop_
_space_group_symop_id
_space_group_symop_operation_xyz
1 x,y,z
2 -x,y,-z+1/2
3 -x,-y,-z
4 x,-y,z+1/2
5 x+1/2,y+1/2,z+1/2
6 -x+1/2,y+1/2,-z
7 -x+1/2,-y+1/2,-z+1/2
8 x+1/2,-y+1/2,z

loop_
_atom_site_label
_atom_site_fract_x
_atom_site_fract_y
_atom_site_fract_z
_atom_site_occupancy
_atom_site_disorder_assembly
_atom_site_disorder_group
_atom_site_U_iso_or_equiv
Ru -.12962(2) .08718(5) .36020(2) 1 . . .0314(3)
Cl -.06788(7) .2604(2) .37346(9) 1 . . .0559(12)
P(1) -.07333(6) -.04528(17) .43236(8) 1 . . .0312(9)
P(2) -.15877(8) .1950(2) .43426(9) 1 . . .0523(13)
C(1) -.12595(15) -.0110(5) .2728(2) 1 . . .0507(19)
C(2) -.15011(15) -.0992(5) .3027(2) 1 . . .0524(19)
C(3) -.19136(15) -.0543(5) .3191(2) 1 . . .055(2)
C(4) -.20840(15) .0789(5) .3058(2) 1 . . .0517(19)
C(5) -.18424(15) .1671(5) .2759(2) 1 . . .053(2)
C(6) -.14301(15) .1222(5) .2595(2) 1 . . .052(2)
C(1M) -.0215(2) .0462(7) .4826(3) 1 . . .0354(15)
C(111) -.04055(16) -.1669(4) .3971(2) 1 . . .0358(15)
C(112) -.01479(16) -.1116(4) .3591(2) 1 . . .0442(17)
C(113) .01443(16) -.1956(4) .3344(2) 1 . . .062(2)
C(114) .01786(16) -.3349(4) .3477(2) 1 . . .078(3)
C(115) -.00790(16) -.3902(4) .3857(2) 1 . . .077(3)
C(116) -.03712(16) -.3062(4) .4104(2) 1 . . .056(2)
C(121) -.10027(17) -.1487(5) .4817(2) 1 . . .0375(16)
C(122) -.13601(17) -.2446(5) .4546(2) 1 . . .0495(19)
C(123) -.15869(17) -.3222(5) .4900(2) 1 . . .060(2)
C(124) -.14559(17) -.3041(5) .5525(2) 1 . . .074(3)
C(125) -.10983(17) -.2083(5) .5795(2) 1 . . .072(3)
C(126) -.08716(17) -.1306(5) .5441(2) 1 . . .054(2)
C(2M) -.1966(4) .0850(10) .4676(4) 1 . . .076(3)
C(3M) -.1175(3) .2706(10) .4996(4) 1 . . .077(3)
C(211) -.19950(16) .3378(4) .4026(2) 1 . . .0438(17)
C(212) -.18479(16) .4327(4) .3659(2) 1 . . .0522(19)
C(213) -.21555(16) .5414(4) .3411(2) 1 . . .058(2)
C(214) -.26102(16) .5554(4) .3530(2) 1 . . .065(2)
C(215) -.27572(16) .4606(4) .3897(2) 1 . . .065(2)
C(216) -.24496(16) .3518(4) .4145(2) 1 . . .057(2)
P(3) -.34688(8) -.0715(2) .30998(12) 1 . . .0627(15)
F(1) -.3054(2) -.1508(6) .2902(3) 1 . . .101(5)
F(2)* -.3613(4) -.2199(12) .3310(6) 0.5 A 1 .089(3)
F(3) -.3183(5) -.0862(13) .3745(4) 1 . . .238(12)
F(4)* -.3141(4) .0667(11) .3294(6) 0.5 B 1 .077(3)
F(5)* -.3854(6) -.1016(18) .2482(8) 0.5 C 1 .132(5)
F(6)* -.3913(4) .0252(10) .3160(5) 0.5 D 1 .058(3)
F(2')* -.3823(5) -.1966(14) .2905(7) 0.5 A 2 .100(4)
F(4')* -.3271(5) .0658(14) .2906(7) 0.5 B 2 .105(4)
F(5')* -.3646(6) -.0189(17) .2391(7) 0.5 C 2 .121(5)
F(6')* -.3842(5) -.0115(14) .3447(6) 0.5 D 2 .095(4)
N(1) .0000 -.1948(11) .7500 1 . . .065(3)
O(1) -.0356(3) -.1323(8) .7217(4) 1 . . .100(2)
C(1S) .0000 -.3411(17) .7500 1 . . .099(5)
H(1) -.0997 -.0255 .2625 1 . . ?
H(2) -.1448 -.1815 .3129 1 . . ?
H(3) -.2149 -.0952 .3469 1 . . ?
H(4) -.2399 .1471 .3304 1 . . ?
H(5) -.1949 .3031 .2800 1 . . ?
H(6) -.1248 .2168 .2461 1 . . ?
H(1M1) -.0349 .1019 .5152 1 . . ?
H(1M2) -.0073 .1172 .4556 1 . . ?
H(112) -.0175 -.0038 .3488 1 . . ?
H(113) .0344 -.1528 .3049 1 . . ?
H(114) .0405 -.3999 .3285 1 . . ?
H(115) -.0052 -.4980 .3960 1 . . ?
H(116) -.0571 -.3490 .4399 1 . . ?
H(122) -.1461 -.2586 .4063 1 . . ?
H(123) -.1864 -.3964 .4691 1 . . ?
H(124) -.1631 -.3643 .5799 1 . . ?
H(125) -.0997 -.1942 .6279 1 . . ?
H(126) -.0595 -.0564 .5650 1 . . ?
H(1M2') -.1774 -.0095 .4823 1 . . ?
H(2M2) -.2309 .0635 .4343 1 . . ?
H(3M2 -.2038 .1361 .5058 1 . . ?
H(1M3) -.0911 .1953 .5227 1 . . ?
H(2M3) -.1381 .3072 .5296 1 . . ?
H(3M3) -.0985 .3550 .4859 1 . . ?
H(212) -.1496 .4219 .3567 1 . . ?
H(213) -.2042 .6149 .3126 1 . . ?
H(214) -.2848 .6396 .3337 1 . . ?
H(215) -.3109 .4713 .3989 1 . . ?
H(216) -.2564 .2783 .4429 1 . . ?
H(1SA) -.0028 -.3505 .7956 0.5 . -1 ?
H(1SB) .0257 -.4158 .7424 0.5 . -1 ?
H(1SC) -.0356 -.3584 .7186 0.5 . -1 ?

loop_
_geom_angle_atom_site_label_1
_geom_angle_atom_site_label_2
_geom_angle_atom_site_label_3
_geom_angle
Cl Ru P(1) 88.36(7)
Cl Ru P(2) 88.83(7)
P(1) Ru P(2) 92.29(7)
Ru P(1) C(1M) 116.5(2)
Ru P(1) C(111) 111.90(16)
Ru P(1) C(121) 115.15(17)
C(1M) P(1) C(111) 100.4(3)
C(1M) P(1) C(121) 106.0(3)
C(111) P(1) C(121) 105.3(2)
P(1) C(1M) C(1M') 114.8(5)
P(1) C(111) C(112) 116.3(3)
P(1) C(111) C(116) 123.5(3)
P(1) C(121) C(122) 117.9(4)
P(1) C(121) C(126) 122.0(4)
Ru P(2) C(2M) 113.9(3)
Ru P(2) C(3M) 121.3(3)
Ru P(2) C(211) 111.36(18)
C(2M) P(2) C(3M) 102.3(5)
C(2M) P(2) C(211) 103.8(4)
C(3M) P(2) C(211) 102.3(4)
P(2) C(211) C(212) 119.3(4)
P(2) C(211) C(216) 120.7(4)

loop_
_geom_bond_atom_site_label_1
_geom_bond_atom_site_label_2
_geom_bond_distance
Ru Cl 2.394(2)
Ru C(1) 2.259(5)
Ru C(2) 2.236(5)
Ru C(3) 2.227(5)
Ru C(4) 2.240(5)
Ru C(5) 2.263(5)
Ru C(6) 2.273(5)
Ru P(1) 2.3509(18)
Ru P(2) 2.342(2)
P(1) C(1M) 1.834(7)
P(1) C(111) 1.832(5)
P(1) C(121) 1.837(5)
P(2) C(2M) 1.831(10)
P(2) C(3M) 1.792(10)
P(2) C(211) 1.831(5)
